data_2214762
loop_
_publ_author_name
'Siero\'n, Les\/law'

_publ_section_title
;
 Bis(2-amino-2-thiazolinium) dichromate(VI)
;
_journal_coeditor_code IS2186
_journal_issue 8
_journal_name_full 'Acta Crystallographica Section E'
_journal_page_first m2068
_journal_page_last m2068
_journal_paper_doi 10.1107/S1600536807032023
_journal_volume 63
_journal_year 2007
_chemical_formula_iupac '(C3 H7 N2 S)2 [Cr2 O7]'
_chemical_formula_moiety '2(C3 H7 N2 S +), Cr2 O7 2-'
_chemical_formula_sum 'C6 H14 Cr2 N4 O7 S2'
_chemical_formula_weight 422.35
_chemical_name_systematic 'Bis(2-amino-2-thiazolinium) dichromate(VI)'
_space_group_IT_number 13
_symmetry_cell_setting monoclinic
_symmetry_space_group_name_Hall '-P 2yac'
_symmetry_space_group_name_H-M 'P 1 2/n 1'
_atom_sites_solution_hydrogens difmap
_atom_sites_solution_primary direct
_cell_angle_alpha 90
_cell_angle_beta 95.065(2)
_cell_angle_gamma 90
_cell_formula_units_Z 2
_cell_length_a 8.03040(10)
_cell_length_b 6.53320(10)
_cell_length_c 14.1019(2)
_cell_measurement_reflns_used 8378
_cell_measurement_temperature 298
_cell_measurement_theta_max 30.0
_cell_measurement_theta_min 2.5
_cell_volume 736.956(18)
_computing_cell_refinement 'CrysAlis RED (Oxford Diffraction, 2007)'
_computing_data_collection 'CrysAlis CCD (Oxford Diffraction, 2007)'
_computing_data_reduction 'CrysAlis RED'
_computing_molecular_graphics 'SHELXTL and Mercury (Macrae <i>et al.</i>,  2006)'
_computing_publication_material 'PLATON (Spek, 2003)'
_computing_structure_refinement SHELXTL
_computing_structure_solution 'SHELXTL (Sheldrick, 2001)'
_diffrn_ambient_temperature 298
_diffrn_detector_area_resol_mean 8.2356
_diffrn_measured_fraction_theta_full 0.999
_diffrn_measured_fraction_theta_max 0.999
_diffrn_measurement_device 'Kuma KM-4 CCD'
_diffrn_measurement_method \w
_diffrn_radiation_monochromator graphite
_diffrn_radiation_type MoK\a
_diffrn_radiation_wavelength 0.71073
_diffrn_reflns_av_R_equivalents 0.022
_diffrn_reflns_av_sigmaI/netI 0.009
_diffrn_reflns_limit_h_max 10
_diffrn_reflns_limit_h_min -10
_diffrn_reflns_limit_k_max 8
_diffrn_reflns_limit_k_min -8
_diffrn_reflns_limit_l_max 18
_diffrn_reflns_limit_l_min -18
_diffrn_reflns_number 9894
_diffrn_reflns_reduction_process
;
;
_diffrn_reflns_theta_full 27.50
_diffrn_reflns_theta_max 27.50
_diffrn_reflns_theta_min 2.82
_diffrn_standards_interval_count 0
_diffrn_standards_number 0
_exptl_absorpt_coefficient_mu 1.793
_exptl_absorpt_correction_T_max 0.636
_exptl_absorpt_correction_T_min 0.410
_exptl_absorpt_correction_type multi-scan
_exptl_absorpt_process_details '(Oxford Diffraction, 2007)'
_exptl_crystal_colour orange
_exptl_crystal_density_diffrn 1.903
_exptl_crystal_density_method 'Not measured'
_exptl_crystal_description Prism
_exptl_crystal_F_000 428
_exptl_crystal_size_max 0.60
_exptl_crystal_size_mid 0.40
_exptl_crystal_size_min 0.25
_refine_diff_density_max 0.386
_refine_diff_density_min -0.314
_refine_ls_extinction_coef 0.0186(18)
_refine_ls_extinction_expression Fc^*^=kFc[1+0.001xFc^2^\l^3^/sin(2\q)]^-1/4^
_refine_ls_extinction_method SHELXTL
_refine_ls_goodness_of_fit_ref 1.123
_refine_ls_hydrogen_treatment mixed
_refine_ls_matrix_type full
_refine_ls_number_parameters 109
_refine_ls_number_reflns 1708
_refine_ls_number_restraints 0
_refine_ls_restrained_S_all 1.123
_refine_ls_R_factor_all 0.0248
_refine_ls_R_factor_gt 0.0232
_refine_ls_shift/su_max 0.001
_refine_ls_shift/su_mean 0.000
_refine_ls_structure_factor_coef Fsqd
_refine_ls_weighting_details 'calc w=1/[\s^2^(Fo^2^)+(0.0408P)^2^+0.3039P] where P=(Fo^2^+2Fc^2^)/3'
_refine_ls_weighting_scheme calc
_refine_ls_wR_factor_gt 0.0703
_refine_ls_wR_factor_ref 0.0711
_reflns_number_gt 1604
_reflns_number_total 1708
_reflns_threshold_expression I>2\s(I)
_cod_data_source_file is2186.cif
_cod_data_source_block I
_cod_original_cell_volume 736.96(2)
_cod_original_sg_symbol_H-M 'P 2/n'
_cod_database_code 2214762
_cod_database_fobs_code 2214762

loop_
_symmetry_equiv_pos_site_id
_symmetry_equiv_pos_as_xyz
1 x,y,z
2 1/2-x,y,1/2-z
3 -x,-y,-z
4 1/2+x,-y,1/2+z

loop_
_atom_site_aniso_label
_atom_site_aniso_U_11
_atom_site_aniso_U_22
_atom_site_aniso_U_33
_atom_site_aniso_U_12
_atom_site_aniso_U_13
_atom_site_aniso_U_23
S1 0.0513(3) 0.0294(2) 0.0450(3) -0.0049(2) 0.0127(2) 0.0094(2)
N1 0.0397(7) 0.0273(7) 0.0336(7) -0.0038(6) 0.0102(6) 0.0044(6)
N2 0.0566(10) 0.0313(9) 0.0418(9) 0.0075(7) 0.0150(8) 0.0013(7)
C1 0.0263(7) 0.0287(8) 0.0330(7) 0.0022(6) 0.0019(6) 0.0053(6)
C2 0.0429(10) 0.0434(10) 0.0322(8) -0.0022(7) 0.0065(7) 0.0038(7)
C3 0.0441(9) 0.0314(9) 0.0350(8) -0.0036(7) 0.0072(7) -0.0029(7)
Cr1 0.0251(2) 0.0267(2) 0.0280(2) -0.00170(10) 0.00760(10) -0.00070(10)
O1 0.0405(6) 0.0331(6) 0.0409(7) -0.0021(5) 0.0190(5) -0.0040(5)
O2 0.0727(10) 0.0310(7) 0.0556(8) -0.0064(7) 0.0197(7) -0.0111(6)
O3 0.0263(9) 0.0703(14) 0.0725(14) 0.0000 0.0148(9) 0.0000
O4 0.0521(9) 0.0639(10) 0.0454(8) -0.0076(7) -0.0029(6) 0.0207(7)

loop_
_atom_site_type_symbol
_atom_site_label
_atom_site_fract_x
_atom_site_fract_y
_atom_site_fract_z
_atom_site_U_iso_or_equiv
_atom_site_thermal_displace_type
_atom_site_calc_flag
_atom_site_refinement_flags
_atom_site_occupancy
S S1 0.21595(6) -0.12790(7) 1.02709(4) 0.0414(2) Uani . . 1.000
N N1 0.31040(19) 0.2021(2) 0.95161(10) 0.0331(4) Uani . . 1.000
N N2 0.3482(3) -0.0856(3) 0.86045(13) 0.0426(5) Uani . . 1.000
C C1 0.30017(19) 0.0056(3) 0.93613(11) 0.0294(4) Uani . . 1.000
C C2 0.2114(3) 0.1018(3) 1.09950(13) 0.0393(5) Uani . . 1.000
C C3 0.2295(2) 0.2811(3) 1.03239(13) 0.0366(5) Uani . . 1.000
Cr Cr1 0.53421(3) 0.42057(4) 0.74127(2) 0.02630(10) Uani . . 1.000
O O1 0.45721(16) 0.4958(2) 0.83802(9) 0.0373(4) Uani . . 1.000
O O2 0.4996(2) 0.1793(2) 0.72715(11) 0.0523(5) Uani . . 1.000
O O3 0.75000 0.4772(4) 0.75000 0.0558(7) Uani . . 1.000
O O4 0.4462(2) 0.5453(3) 0.65261(11) 0.0542(5) Uani . . 1.000
H H1 0.351(3) 0.280(4) 0.9131(18) 0.052(7) Uiso . . 1.000
H H2A 0.10670 0.11100 1.12860 0.0470 Uiso calc R 1.000
H H2B 0.30260 0.10060 1.14940 0.0470 Uiso calc R 1.000
H H3A 0.12060 0.33720 1.01140 0.0440 Uiso calc R 1.000
H H3B 0.29690 0.38820 1.06420 0.0440 Uiso calc R 1.000
H H21 0.386(3) -0.014(4) 0.8192(17) 0.043(6) Uiso . . 1.000
H H22 0.352(3) -0.205(5) 0.8556(19) 0.053(7) Uiso . . 1.000

loop_
_atom_type_symbol
_atom_type_description
_atom_type_scat_dispersion_real
_atom_type_scat_dispersion_imag
_atom_type_scat_source
S S 0.1246 0.1234 'International Tables Vol C Tables 4.2.6.8 and 6.1.1.4'
O O 0.0106 0.0060 'International Tables Vol C Tables 4.2.6.8 and 6.1.1.4'
N N 0.0061 0.0033 'International Tables Vol C Tables 4.2.6.8 and 6.1.1.4'
Cr Cr 0.3209 0.6236 'International Tables Vol C Tables 4.2.6.8 and 6.1.1.4'
H H 0.0000 0.0000 'International Tables Vol C Tables 4.2.6.8 and 6.1.1.4'
C C 0.0033 0.0016 'International Tables Vol C Tables 4.2.6.8 and 6.1.1.4'

loop_
_geom_angle_atom_site_label_1
_geom_angle_atom_site_label_2
_geom_angle_atom_site_label_3
_geom_angle_site_symmetry_3
_geom_angle
_geom_angle_publ_flag
O1 Cr1 O2 . 109.03(7) yes
O1 Cr1 O3 . 108.80(6) yes
O1 Cr1 O4 . 109.10(8) yes
O2 Cr1 O3 . 111.81(10) yes
O2 Cr1 O4 . 109.99(9) yes
O3 Cr1 O4 . 108.07(8) yes
C1 S1 C2 . 91.65(9) yes
Cr1 O3 Cr1 2_656 155.81(17) yes
C1 N1 C3 . 117.04(14) yes
C3 N1 H1 . 121.5(18) no
C1 N1 H1 . 121.1(18) no
C1 N2 H21 . 118.0(18) no
C1 N2 H22 . 122.7(19) no
H21 N2 H22 . 119(3) no
S1 C1 N1 . 113.19(12) yes
S1 C1 N2 . 122.36(16) yes
N1 C1 N2 . 124.45(17) yes
S1 C2 C3 . 106.18(13) yes
N1 C3 C2 . 106.73(15) yes
C3 C2 H2A . 110 no
S1 C2 H2A . 111 no
S1 C2 H2B . 110 no
C3 C2 H2B . 110 no
H2A C2 H2B . 109 no
N1 C3 H3A . 110 no
N1 C3 H3B . 110 no
C2 C3 H3A . 110 no
C2 C3 H3B . 110 no
H3A C3 H3B . 109 no

loop_
_geom_bond_atom_site_label_1
_geom_bond_atom_site_label_2
_geom_bond_distance
_geom_bond_publ_flag
Cr1 O1 1.6231(13) yes
Cr1 O2 1.6099(13) yes
Cr1 O3 1.7656(6) yes
Cr1 O4 1.6033(17) yes
S1 C1 1.7369(17) yes
S1 C2 1.817(2) yes
N1 C1 1.304(2) yes
N1 C3 1.455(2) yes
N2 C1 1.310(3) yes
N1 H1 0.83(3) no
N2 H21 0.83(2) no
N2 H22 0.78(3) no
C2 C3 1.521(3) yes
C2 H2B 0.97 no
C2 H2A 0.97 no
C3 H3A 0.97 no
C3 H3B 0.97 no

loop_
_geom_hbond_atom_site_label_D
_geom_hbond_atom_site_label_H
_geom_hbond_atom_site_label_A
_geom_hbond_site_symmetry_A
_geom_hbond_distance_DH
_geom_hbond_distance_HA
_geom_hbond_distance_DA
_geom_hbond_angle_DHA
_geom_hbond_publ_flag
N1 H1 O1 . 0.83(3) 2.00(3) 2.8233(19) 171(2) yes
N2 H21 O2 . 0.83(2) 2.08(2) 2.900(3) 174(2) yes
N2 H22 O1 1_545 0.78(3) 2.15(3) 2.897(2) 159(2) yes

loop_
_cod_related_entry_id
_cod_related_entry_database
_cod_related_entry_code
1 ChemSpider 30655298
